data_4313656
loop_
_publ_author_name
'Richard D. Adams'
'Burjor Captain'
'O-Sung Kwon'
'Shaobin Miao'

_publ_section_title
;
 New Disulfido Molybdenum-Manganese Complexes Exhibit Facile Addition of
 Small Molecules to the Sulfur Atoms
;
_journal_name_full 'Inorganic Chemistry'
_journal_page_first 3356
_journal_page_last 3365
_journal_paper_doi 10.1021/ic030034i
_journal_volume 42
_journal_year 2003
_chemical_formula_sum 'C12 H9 Mn Mo O5 S2'
_chemical_formula_weight 448.19
_chemical_name_systematic
;
  ?
;
_space_group_IT_number 2
_symmetry_cell_setting triclinic
_symmetry_space_group_name_Hall '-P 1'
_symmetry_space_group_name_H-M 'P -1'
_atom_sites_solution_hydrogens geom
_atom_sites_solution_primary direct
_atom_sites_solution_secondary difmap
_audit_creation_method SHELXL-97
_cell_angle_alpha 80.53(3)
_cell_angle_beta 87.89(3)
_cell_angle_gamma 84.65(3)
_cell_formula_units_Z 4
_cell_length_a 9.027(13)
_cell_length_b 9.151(13)
_cell_length_c 18.60(3)
_cell_measurement_reflns_used 4275
_cell_measurement_temperature 293(2)
_cell_measurement_theta_max 27.86
_cell_measurement_theta_min 2.22
_cell_volume 1509(4)
_computing_cell_refinement 'SAINT+ NT V6.02a (Bruker, 1998)'
_computing_data_collection 'SMART NT V5.619 (Bruker, 2000)'
_computing_data_reduction 'SAINT+ NT V6.02a'
_computing_molecular_graphics 'SHELXTL V5.1 (Sheldrick, 1997)'
_computing_publication_material 'SHELXTL V5.1'
_computing_structure_refinement 'SHELXL-97 (Sheldrick, 1997)'
_computing_structure_solution 'SHELXS-97 (Sheldrick, 1990)'
_diffrn_ambient_temperature 293(2)
_diffrn_measured_fraction_theta_full 0.999
_diffrn_measured_fraction_theta_max 0.999
_diffrn_measurement_device_type 'Bruker SMART APEX CCD diffractometer'
_diffrn_measurement_method 'omega scans'
_diffrn_radiation_monochromator graphite
_diffrn_radiation_source 'fine-focus sealed tube'
_diffrn_radiation_type MoK\a
_diffrn_radiation_wavelength 0.71073
_diffrn_reflns_av_R_equivalents 0.0324
_diffrn_reflns_av_sigmaI/netI 0.0806
_diffrn_reflns_limit_h_max 10
_diffrn_reflns_limit_h_min -10
_diffrn_reflns_limit_k_max 10
_diffrn_reflns_limit_k_min -10
_diffrn_reflns_limit_l_max 22
_diffrn_reflns_limit_l_min -22
_diffrn_reflns_number 12060
_diffrn_reflns_theta_full 25.02
_diffrn_reflns_theta_max 25.02
_diffrn_reflns_theta_min 1.11
_diffrn_standards_decay_% <1%
_exptl_absorpt_coefficient_mu 1.959
_exptl_absorpt_correction_T_max 1.000
_exptl_absorpt_correction_T_min 0.890
_exptl_absorpt_correction_type multi-scan
_exptl_absorpt_process_details '(SADABS, Bruker, 1997)'
_exptl_crystal_colour Orange
_exptl_crystal_density_diffrn 1.973
_exptl_crystal_density_meas 0
_exptl_crystal_density_method 'not measured'
_exptl_crystal_description RectangularB
_exptl_crystal_F_000 880
_exptl_crystal_size_max 0.20
_exptl_crystal_size_mid 0.10
_exptl_crystal_size_min 0.04
_refine_diff_density_max 1.192
_refine_diff_density_min -1.105
_refine_diff_density_rms 0.259
_refine_ls_extinction_method none
_refine_ls_goodness_of_fit_ref 1.033
_refine_ls_hydrogen_treatment mixed
_refine_ls_matrix_type full
_refine_ls_number_parameters 379
_refine_ls_number_reflns 5317
_refine_ls_number_restraints 0
_refine_ls_restrained_S_all 1.033
_refine_ls_R_factor_all 0.0798
_refine_ls_R_factor_gt 0.0497
_refine_ls_shift/su_max 0.004
_refine_ls_shift/su_mean 0.001
_refine_ls_structure_factor_coef Fsqd
_refine_ls_weighting_details 'calc w=1/[\s^2^(Fo^2^)+(0.0498P)^2^+1.8555P] where P=(Fo^2^+2Fc^2^)/3'
_refine_ls_weighting_scheme calc
_refine_ls_wR_factor_gt 0.0966
_refine_ls_wR_factor_ref 0.1105
_reflns_number_gt 4583
_reflns_number_total 5317
_reflns_threshold_expression >2sigma(I)
_cod_data_source_file ic030034i_07.cif
_cod_data_source_block sbethyls
_cod_depositor_comments
;
The following automatic conversions were performed:

'_symmetry_cell_setting' value 'Triclinic' changed to 'triclinic'
according to the built-in table from CIF Core dictionary named
'cif_core.dic' version 2.4.1 from 2010-06-29.

Automatic conversion script
Id: cif_fix_values 1646 2011-03-28 12:23:43Z adriana 
;
_cod_database_code 4313656

loop_
_symmetry_equiv_pos_as_xyz
'x, y, z'
'-x, -y, -z'

loop_
_atom_site_label
_atom_site_type_symbol
_atom_site_fract_x
_atom_site_fract_y
_atom_site_fract_z
_atom_site_U_iso_or_equiv
_atom_site_adp_type
_atom_site_occupancy
_atom_site_symmetry_multiplicity
_atom_site_calc_flag
_atom_site_refinement_flags
_atom_site_disorder_assembly
_atom_site_disorder_group
Mn1 Mn 0.19010(7) 0.69389(8) 0.93019(4) 0.03265(18) Uani 1 1 d . . .
Mn2 Mn 0.68874(8) 0.78024(8) 0.57045(4) 0.03494(19) Uani 1 1 d . . .
Mo1 Mo 0.31804(5) 0.94892(5) 0.86559(2) 0.03552(14) Uani 1 1 d . . .
Mo2 Mo 0.79221(5) 0.49841(5) 0.63781(2) 0.03757(14) Uani 1 1 d . . .
S1 S 0.43027(13) 0.74082(15) 0.95296(7) 0.0394(3) Uani 1 1 d . . .
S2 S 0.28824(13) 0.72078(15) 0.81446(7) 0.0381(3) Uani 1 1 d . . .
S3 S 0.77059(13) 0.73267(15) 0.68822(7) 0.0391(3) Uani 1 1 d . . .
S4 S 0.92815(14) 0.67820(16) 0.55383(7) 0.0454(3) Uani 1 1 d . . .
O10 O 0.2274(5) 0.3680(5) 0.9564(3) 0.0701(12) Uani 1 1 d . . .
O11 O 0.0920(6) 0.7137(6) 1.0800(2) 0.0785(14) Uani 1 1 d . . .
O12 O -0.1129(5) 0.6950(7) 0.8745(3) 0.0947(19) Uani 1 1 d . . .
O20 O -0.0174(5) 1.0173(5) 0.8183(3) 0.0754(14) Uani 1 1 d . . .
O21 O 0.1903(5) 1.0400(5) 1.0119(2) 0.0686(12) Uani 1 1 d . . .
O30 O 0.7588(6) 1.0913(5) 0.5384(3) 0.0797(15) Uani 1 1 d . . .
O31 O 0.5950(6) 0.7724(5) 0.4209(2) 0.0769(14) Uani 1 1 d . . .
O32 O 0.3817(4) 0.8597(6) 0.6187(3) 0.0700(13) Uani 1 1 d . . .
O40 O 0.6860(5) 0.4291(5) 0.4881(2) 0.0597(11) Uani 1 1 d . . .
O41 O 0.4471(5) 0.4987(5) 0.6699(2) 0.0638(12) Uani 1 1 d . . .
C1 C 0.4966(8) 1.0132(7) 0.7737(4) 0.0651(18) Uani 1 1 d . . .
H1 H 0.5341 0.9472 0.7431 0.078 Uiso 1 1 calc R . .
C2 C 0.5597(7) 1.0311(8) 0.8390(4) 0.0663(18) Uani 1 1 d . . .
H2 H 0.6456 0.9794 0.8595 0.080 Uiso 1 1 calc R . .
C3 C 0.4682(8) 1.1429(7) 0.8680(4) 0.0662(18) Uani 1 1 d . . .
H3 H 0.4829 1.1784 0.9110 0.079 Uiso 1 1 calc R . .
C4 C 0.3503(8) 1.1901(7) 0.8192(4) 0.0660(18) Uani 1 1 d . . .
H4 H 0.2734 1.2627 0.8248 0.079 Uiso 1 1 calc R . .
C5 C 0.3677(8) 1.1113(7) 0.7621(3) 0.0658(18) Uani 1 1 d . . .
H5 H 0.3050 1.1213 0.7227 0.079 Uiso 1 1 calc R . .
C6 C 0.5432(6) 0.6258(7) 0.8976(3) 0.0592(16) Uani 1 1 d . . .
H6A H 0.6386 0.6662 0.8870 0.071 Uiso 1 1 calc R . .
H6B H 0.5613 0.5264 0.9251 0.071 Uiso 1 1 calc R . .
C7 C 0.4712(6) 0.6161(6) 0.8266(3) 0.0486(13) Uani 1 1 d . . .
H7A H 0.4606 0.5124 0.8244 0.058 Uiso 1 1 calc R . .
H7B H 0.5366 0.6530 0.7865 0.058 Uiso 1 1 calc R . .
C10 C 0.2113(5) 0.4965(6) 0.9474(3) 0.0442(13) Uani 1 1 d . . .
C11 C 0.1284(6) 0.7076(6) 1.0217(3) 0.0473(13) Uani 1 1 d . . .
C12 C 0.0033(6) 0.6958(7) 0.8978(3) 0.0514(15) Uani 1 1 d . . .
C20 C 0.1024(7) 0.9863(6) 0.8370(3) 0.0513(14) Uani 1 1 d . . .
C21 C 0.2348(6) 1.0029(6) 0.9594(3) 0.0453(13) Uani 1 1 d . . .
C30 C 0.7277(6) 0.9689(6) 0.5505(3) 0.0489(13) Uani 1 1 d . . .
C31 C 0.6316(7) 0.7740(6) 0.4792(3) 0.0497(14) Uani 1 1 d . . .
C32 C 0.5003(6) 0.8267(6) 0.5990(3) 0.0458(13) Uani 1 1 d . . .
C40 C 0.7229(6) 0.4582(6) 0.5414(3) 0.0425(12) Uani 1 1 d . . .
C41 C 0.5716(7) 0.5062(6) 0.6570(3) 0.0471(13) Uani 1 1 d . . .
C50 C 1.0230(8) 0.3687(8) 0.6753(4) 0.077(2) Uani 1 1 d . . .
H50 H 1.1143 0.4024 0.6590 0.092 Uiso 1 1 calc R . .
C51 C 0.9389(7) 0.2770(7) 0.6413(3) 0.0626(17) Uani 1 1 d . . .
H51 H 0.9657 0.2408 0.5984 0.075 Uiso 1 1 calc R . .
C52 C 0.8089(9) 0.2499(7) 0.6829(3) 0.0675(18) Uani 1 1 d . . .
H52 H 0.7346 0.1926 0.6729 0.081 Uiso 1 1 calc R . .
C53 C 0.8121(9) 0.3252(8) 0.7421(3) 0.072(2) Uani 1 1 d . . .
H53 H 0.7392 0.3266 0.7787 0.086 Uiso 1 1 calc R . .
C54 C 0.9436(9) 0.3990(8) 0.7378(4) 0.079(2) Uani 1 1 d . . .
H54 H 0.9720 0.4573 0.7705 0.094 Uiso 1 1 calc R . .
C55 C 0.9593(6) 0.7934(7) 0.6819(3) 0.0553(15) Uani 1 1 d . . .
H55A H 0.9534 0.8992 0.6836 0.066 Uiso 1 1 calc R . .
H55B H 1.0149 0.7422 0.7237 0.066 Uiso 1 1 calc R . .
C56 C 1.0412(6) 0.7636(8) 0.6136(3) 0.0617(17) Uani 1 1 d . . .
H56A H 1.1302 0.6980 0.6265 0.074 Uiso 1 1 calc R . .
H56B H 1.0720 0.8565 0.5869 0.074 Uiso 1 1 calc R . .

loop_
_atom_site_aniso_label
_atom_site_aniso_U_11
_atom_site_aniso_U_22
_atom_site_aniso_U_33
_atom_site_aniso_U_23
_atom_site_aniso_U_13
_atom_site_aniso_U_12
Mn1 0.0296(4) 0.0396(4) 0.0288(4) -0.0064(3) 0.0030(3) -0.0031(3)
Mn2 0.0402(4) 0.0360(4) 0.0292(4) -0.0041(3) -0.0042(3) -0.0072(3)
Mo1 0.0440(3) 0.0354(2) 0.0273(2) -0.00484(18) -0.00055(17) -0.00475(18)
Mo2 0.0470(3) 0.0398(3) 0.0247(2) -0.00338(18) -0.00164(17) -0.00056(19)
S1 0.0341(6) 0.0466(7) 0.0371(7) -0.0048(6) -0.0075(5) -0.0027(5)
S2 0.0388(6) 0.0475(7) 0.0301(6) -0.0112(5) 0.0025(5) -0.0065(5)
S3 0.0383(6) 0.0516(8) 0.0295(6) -0.0114(6) -0.0009(5) -0.0059(5)
S4 0.0423(7) 0.0600(9) 0.0346(7) -0.0097(6) 0.0088(5) -0.0088(6)
O10 0.074(3) 0.045(3) 0.091(4) -0.013(2) 0.013(2) -0.010(2)
O11 0.102(4) 0.099(4) 0.037(2) -0.015(2) 0.021(2) -0.023(3)
O12 0.037(2) 0.176(6) 0.068(3) 0.001(3) -0.008(2) -0.027(3)
O20 0.065(3) 0.080(3) 0.076(3) -0.007(3) -0.025(2) 0.022(2)
O21 0.104(4) 0.057(3) 0.046(2) -0.021(2) 0.016(2) 0.004(2)
O30 0.119(4) 0.048(3) 0.076(3) -0.004(2) -0.009(3) -0.035(3)
O31 0.123(4) 0.073(3) 0.035(2) -0.005(2) -0.030(2) -0.009(3)
O32 0.042(2) 0.094(4) 0.072(3) -0.011(3) 0.001(2) -0.003(2)
O40 0.084(3) 0.055(3) 0.043(2) -0.019(2) -0.011(2) 0.000(2)
O41 0.055(3) 0.081(3) 0.060(3) -0.016(2) 0.012(2) -0.027(2)
C1 0.080(5) 0.061(4) 0.058(4) -0.013(3) 0.032(3) -0.033(4)
C2 0.061(4) 0.069(4) 0.067(4) 0.008(4) 0.005(3) -0.029(3)
C3 0.093(5) 0.062(4) 0.051(4) -0.012(3) 0.005(3) -0.037(4)
C4 0.105(5) 0.037(3) 0.055(4) 0.001(3) 0.007(4) -0.016(3)
C5 0.102(5) 0.062(4) 0.033(3) 0.005(3) 0.004(3) -0.026(4)
C6 0.036(3) 0.072(4) 0.068(4) -0.013(3) 0.004(3) 0.007(3)
C7 0.048(3) 0.046(3) 0.050(3) -0.011(3) 0.019(3) 0.002(2)
C10 0.035(3) 0.052(4) 0.048(3) -0.014(3) 0.009(2) -0.008(2)
C11 0.048(3) 0.053(3) 0.039(3) -0.003(3) 0.005(2) -0.007(2)
C12 0.036(3) 0.079(4) 0.038(3) -0.002(3) 0.005(2) -0.010(3)
C20 0.058(4) 0.049(3) 0.044(3) -0.006(3) -0.006(3) 0.013(3)
C21 0.058(3) 0.039(3) 0.037(3) -0.005(2) 0.001(2) -0.001(2)
C30 0.063(4) 0.049(3) 0.036(3) -0.006(2) -0.006(2) -0.009(3)
C31 0.067(4) 0.041(3) 0.040(3) 0.000(2) -0.009(3) -0.008(3)
C32 0.043(3) 0.052(3) 0.043(3) -0.006(3) -0.011(2) -0.007(2)
C40 0.058(3) 0.036(3) 0.033(3) -0.009(2) 0.002(2) -0.001(2)
C41 0.058(4) 0.055(3) 0.031(3) -0.013(2) 0.001(2) -0.013(3)
C50 0.066(4) 0.073(5) 0.082(5) 0.008(4) -0.025(4) 0.017(4)
C51 0.078(4) 0.055(4) 0.047(3) 0.001(3) -0.007(3) 0.023(3)
C52 0.104(5) 0.044(3) 0.049(4) 0.008(3) 0.002(4) 0.000(3)
C53 0.104(6) 0.064(4) 0.037(3) 0.010(3) 0.003(3) 0.013(4)
C54 0.108(6) 0.073(5) 0.051(4) -0.009(4) -0.038(4) 0.029(4)
C55 0.041(3) 0.076(4) 0.054(4) -0.018(3) -0.011(3) -0.015(3)
C56 0.044(3) 0.083(5) 0.064(4) -0.021(4) 0.005(3) -0.021(3)

loop_
_atom_type_symbol
_atom_type_description
_atom_type_scat_dispersion_real
_atom_type_scat_dispersion_imag
_atom_type_scat_source
C C 0.0033 0.0016 'International Tables Vol C Tables 4.2.6.8 and 6.1.1.4'
H H 0.0000 0.0000 'International Tables Vol C Tables 4.2.6.8 and 6.1.1.4'
O O 0.0106 0.0060 'International Tables Vol C Tables 4.2.6.8 and 6.1.1.4'
S S 0.1246 0.1234 'International Tables Vol C Tables 4.2.6.8 and 6.1.1.4'
Mn Mn 0.3368 0.7283 'International Tables Vol C Tables 4.2.6.8 and 6.1.1.4'
Mo Mo -1.6832 0.6857 'International Tables Vol C Tables 4.2.6.8 and 6.1.1.4'

loop_
_geom_angle_atom_site_label_1
_geom_angle_atom_site_label_2
_geom_angle_atom_site_label_3
_geom_angle
_geom_angle_site_symmetry_1
_geom_angle_site_symmetry_3
_geom_angle_publ_flag
C10 Mn1 C11 93.3(3) . . ?
C10 Mn1 C12 91.9(3) . . ?
C11 Mn1 C12 93.6(3) . . ?
C10 Mn1 S2 96.54(18) . . ?
C11 Mn1 S2 168.43(19) . . ?
C12 Mn1 S2 92.04(19) . . ?
C10 Mn1 S1 99.19(17) . . ?
C11 Mn1 S1 92.39(19) . . ?
C12 Mn1 S1 167.03(19) . . ?
S2 Mn1 S1 80.12(8) . . ?
C10 Mn1 Mo1 145.23(17) . . ?
C11 Mn1 Mo1 111.0(2) . . ?
C12 Mn1 Mo1 110.2(2) . . ?
S2 Mn1 Mo1 57.55(5) . . ?
S1 Mn1 Mo1 56.85(5) . . ?
C30 Mn2 C32 93.0(3) . . ?
C30 Mn2 C31 94.1(2) . . ?
C32 Mn2 C31 91.5(3) . . ?
C30 Mn2 S3 97.52(18) . . ?
C32 Mn2 S3 92.60(19) . . ?
C31 Mn2 S3 167.41(18) . . ?
C30 Mn2 S4 96.8(2) . . ?
C32 Mn2 S4 167.71(18) . . ?
C31 Mn2 S4 95.1(2) . . ?
S3 Mn2 S4 78.83(8) . . ?
C30 Mn2 Mo2 144.80(19) . . ?
C32 Mn2 Mo2 110.85(18) . . ?
C31 Mn2 Mo2 110.09(19) . . ?
S3 Mn2 Mo2 57.35(5) . . ?
S4 Mn2 Mo2 57.09(5) . . ?
C21 Mo1 C20 82.4(2) . . ?
C21 Mo1 C4 92.1(2) . . ?
C20 Mo1 C4 89.1(3) . . ?
C21 Mo1 C5 126.2(3) . . ?
C20 Mo1 C5 86.3(3) . . ?
C4 Mo1 C5 35.1(2) . . ?
C21 Mo1 C3 84.1(2) . . ?
C20 Mo1 C3 122.2(3) . . ?
C4 Mo1 C3 35.7(2) . . ?
C5 Mo1 C3 58.8(2) . . ?
C21 Mo1 C1 142.1(2) . . ?
C20 Mo1 C1 116.8(3) . . ?
C4 Mo1 C1 58.2(2) . . ?
C5 Mo1 C1 35.2(2) . . ?
C3 Mo1 C1 57.9(2) . . ?
C21 Mo1 C2 111.7(3) . . ?
C20 Mo1 C2 144.0(2) . . ?
C4 Mo1 C2 58.5(3) . . ?
C5 Mo1 C2 58.3(3) . . ?
C3 Mo1 C2 35.0(2) . . ?
C1 Mo1 C2 34.4(2) . . ?
C21 Mo1 S1 79.17(17) . . ?
C20 Mo1 S1 127.02(17) . . ?
C4 Mo1 S1 140.4(2) . . ?
C5 Mo1 S1 143.0(2) . . ?
C3 Mo1 S1 104.7(2) . . ?
C1 Mo1 S1 107.9(2) . . ?
C2 Mo1 S1 88.78(18) . . ?
C21 Mo1 S2 127.84(16) . . ?
C20 Mo1 S2 79.77(18) . . ?
C4 Mo1 S2 135.74(19) . . ?
C5 Mo1 S2 101.0(2) . . ?
C3 Mo1 S2 145.47(19) . . ?
C1 Mo1 S2 89.11(18) . . ?
C2 Mo1 S2 111.4(2) . . ?
S1 Mo1 S2 73.79(11) . . ?
C21 Mo1 Mn1 77.02(17) . . ?
C20 Mo1 Mn1 75.48(18) . . ?
C4 Mo1 Mn1 162.1(2) . . ?
C5 Mo1 Mn1 148.63(18) . . ?
C3 Mo1 Mn1 152.32(17) . . ?
C1 Mo1 Mn1 137.29(17) . . ?
C2 Mo1 Mn1 138.74(17) . . ?
S1 Mo1 Mn1 52.12(8) . . ?
S2 Mo1 Mn1 51.15(9) . . ?
C41 Mo2 C40 79.7(2) . . ?
C41 Mo2 C52 89.0(3) . . ?
C40 Mo2 C52 90.5(2) . . ?
C41 Mo2 C53 86.2(3) . . ?
C40 Mo2 C53 124.5(3) . . ?
C52 Mo2 C53 35.4(2) . . ?
C41 Mo2 C51 122.4(3) . . ?
C40 Mo2 C51 85.4(2) . . ?
C52 Mo2 C51 35.5(2) . . ?
C53 Mo2 C51 58.3(2) . . ?
C41 Mo2 C54 116.3(3) . . ?
C40 Mo2 C54 143.4(2) . . ?
C52 Mo2 C54 59.1(3) . . ?
C53 Mo2 C54 35.3(3) . . ?
C51 Mo2 C54 58.2(2) . . ?
C41 Mo2 C50 143.8(3) . . ?
C40 Mo2 C50 114.2(3) . . ?
C52 Mo2 C50 59.0(3) . . ?
C53 Mo2 C50 58.1(3) . . ?
C51 Mo2 C50 35.3(2) . . ?
C54 Mo2 C50 34.4(3) . . ?
C41 Mo2 S4 127.03(17) . . ?
C40 Mo2 S4 80.10(17) . . ?
C52 Mo2 S4 139.41(19) . . ?
C53 Mo2 S4 143.9(2) . . ?
C51 Mo2 S4 104.0(2) . . ?
C54 Mo2 S4 108.9(2) . . ?
C50 Mo2 S4 89.0(2) . . ?
C41 Mo2 S3 83.70(17) . . ?
C40 Mo2 S3 129.42(15) . . ?
C52 Mo2 S3 136.75(19) . . ?
C53 Mo2 S3 101.4(2) . . ?
C51 Mo2 S3 141.97(19) . . ?
C54 Mo2 S3 86.4(2) . . ?
C50 Mo2 S3 107.2(2) . . ?
S4 Mo2 S3 72.79(10) . . ?
C41 Mo2 Mn2 76.16(17) . . ?
C40 Mo2 Mn2 77.95(16) . . ?
C52 Mo2 Mn2 162.6(2) . . ?
C53 Mo2 Mn2 148.70(18) . . ?
C51 Mo2 Mn2 152.50(17) . . ?
C54 Mo2 Mn2 136.0(2) . . ?
C50 Mo2 Mn2 137.8(2) . . ?
S4 Mo2 Mn2 51.89(8) . . ?
S3 Mo2 Mn2 51.67(9) . . ?
C6 S1 Mn1 102.9(2) . . ?
C6 S1 Mo1 104.9(2) . . ?
Mn1 S1 Mo1 71.02(7) . . ?
C7 S2 Mn1 102.79(18) . . ?
C7 S2 Mo1 103.5(2) . . ?
Mn1 S2 Mo1 71.31(7) . . ?
C55 S3 Mn2 104.7(2) . . ?
C55 S3 Mo2 105.2(2) . . ?
Mn2 S3 Mo2 70.97(7) . . ?
C56 S4 Mn2 104.5(2) . . ?
C56 S4 Mo2 104.5(2) . . ?
Mn2 S4 Mo2 71.02(9) . . ?
C2 C1 C5 108.8(6) . . ?
C2 C1 Mo1 74.1(4) . . ?
C5 C1 Mo1 70.1(3) . . ?
C1 C2 C3 107.2(6) . . ?
C1 C2 Mo1 71.4(3) . . ?
C3 C2 Mo1 70.9(4) . . ?
C4 C3 C2 107.0(6) . . ?
C4 C3 Mo1 69.7(3) . . ?
C2 C3 Mo1 74.2(4) . . ?
C5 C4 C3 109.0(7) . . ?
C5 C4 Mo1 73.0(4) . . ?
C3 C4 Mo1 74.6(3) . . ?
C4 C5 C1 108.0(6) . . ?
C4 C5 Mo1 71.9(3) . . ?
C1 C5 Mo1 74.7(3) . . ?
C7 C6 S1 112.9(4) . . ?
C6 C7 S2 113.9(4) . . ?
O10 C10 Mn1 177.8(5) . . ?
O11 C11 Mn1 178.4(6) . . ?
O12 C12 Mn1 177.0(6) . . ?
O20 C20 Mo1 175.1(5) . . ?
O21 C21 Mo1 176.7(5) . . ?
O30 C30 Mn2 177.4(6) . . ?
O31 C31 Mn2 178.9(5) . . ?
O32 C32 Mn2 177.6(5) . . ?
O40 C40 Mo2 177.0(5) . . ?
O41 C41 Mo2 174.5(5) . . ?
C54 C50 C51 107.4(7) . . ?
C54 C50 Mo2 72.3(4) . . ?
C51 C50 Mo2 70.0(3) . . ?
C52 C51 C50 109.0(7) . . ?
C52 C51 Mo2 71.3(4) . . ?
C50 C51 Mo2 74.7(4) . . ?
C53 C52 C51 106.8(7) . . ?
C53 C52 Mo2 72.7(4) . . ?
C51 C52 Mo2 73.2(3) . . ?
C52 C53 C54 109.3(7) . . ?
C52 C53 Mo2 71.8(3) . . ?
C54 C53 Mo2 74.7(4) . . ?
C50 C54 C53 107.5(7) . . ?
C50 C54 Mo2 73.3(4) . . ?
C53 C54 Mo2 70.0(4) . . ?
C56 C55 S3 112.6(4) . . ?
C55 C56 S4 112.9(4) . . ?

loop_
_geom_bond_atom_site_label_1
_geom_bond_atom_site_label_2
_geom_bond_distance
_geom_bond_site_symmetry_2
_geom_bond_publ_flag
Mn1 C10 1.775(6) . ?
Mn1 C11 1.792(6) . ?
Mn1 C12 1.809(6) . ?
Mn1 S2 2.282(3) . ?
Mn1 S1 2.316(3) . ?
Mn1 Mo1 2.775(3) . ?
Mn2 C30 1.771(6) . ?
Mn2 C32 1.798(6) . ?
Mn2 C31 1.804(6) . ?
Mn2 S3 2.298(3) . ?
Mn2 S4 2.304(3) . ?
Mn2 Mo2 2.769(3) . ?
Mo1 C21 1.994(6) . ?
Mo1 C20 2.020(7) . ?
Mo1 C4 2.275(6) . ?
Mo1 C5 2.288(6) . ?
Mo1 C3 2.339(7) . ?
Mo1 C1 2.347(6) . ?
Mo1 C2 2.382(7) . ?
Mo1 S1 2.457(3) . ?
Mo1 S2 2.472(3) . ?
Mo2 C41 2.007(7) . ?
Mo2 C40 2.020(6) . ?
Mo2 C52 2.284(7) . ?
Mo2 C53 2.295(6) . ?
Mo2 C51 2.307(6) . ?
Mo2 C54 2.356(6) . ?
Mo2 C50 2.368(7) . ?
Mo2 S4 2.458(3) . ?
Mo2 S3 2.466(3) . ?
S1 C6 1.813(6) . ?
S2 C7 1.832(6) . ?
S3 C55 1.834(6) . ?
S4 C56 1.845(6) . ?
O10 C10 1.156(7) . ?
O11 C11 1.130(7) . ?
O12 C12 1.151(7) . ?
O20 C20 1.144(7) . ?
O21 C21 1.132(6) . ?
O30 C30 1.164(7) . ?
O31 C31 1.148(7) . ?
O32 C32 1.148(7) . ?
O40 C40 1.138(6) . ?
O41 C41 1.146(7) . ?
C1 C2 1.399(10) . ?
C1 C5 1.403(10) . ?
C2 C3 1.419(10) . ?
C3 C4 1.415(10) . ?
C4 C5 1.376(9) . ?
C6 C7 1.512(8) . ?
C50 C54 1.395(10) . ?
C50 C51 1.417(10) . ?
C51 C52 1.400(9) . ?
C52 C53 1.394(10) . ?
C53 C54 1.412(11) . ?
C55 C56 1.498(8) . ?
